data_4020739
loop_
_publ_author_name
'Gui-Ling Zhao'
'Min Shi'

_publ_section_title
;
 Aza-Baylis-Hillman Reactions of N-Tosylated Aldimines
 with Activated Allenes and Alkynes in the Presence of
 Various Lewis Base Promoters
;
_journal_name_full 'Journal of Organic Chemistry'
_journal_page_first 9975
_journal_page_last 9984
_journal_paper_doi 10.1021/jo051763d
_journal_volume 70
_journal_year 2005
_chemical_formula_sum 'C21 H22 N2 O6 S'
_chemical_formula_weight 430.47
_space_group_IT_number 14
_symmetry_cell_setting monoclinic
_symmetry_space_group_name_Hall '-P 2yn'
_symmetry_space_group_name_H-M 'P 1 21/n 1'
_cell_angle_alpha 90.00
_cell_angle_beta 117.564(2)
_cell_angle_gamma 90.00
_cell_formula_units_Z 8
_cell_length_a 20.5357(16)
_cell_length_b 11.4427(9)
_cell_length_c 20.5964(15)
_cell_measurement_temperature 293(2)
_cell_volume 4290.5(6)
_diffrn_ambient_temperature 293(2)
_exptl_crystal_density_diffrn 1.333
_cod_depositor_comments
;
The following automatic conversions were performed:
'_symmetry_cell_setting' value 'Monoclinic' changed to 'monoclinic'
according to '/home/saulius/struct/CIF-dictionaries/cif_core.dic'
dictionary named 'cif_core.dic' version 2.4.1 from 2010-06-29.

Automatic conversion script
Id: cif_fix_enum 1527 2010-12-29 10:47:43Z saulius 
;
_cod_original_sg_symbol_H-M 'P 21/n'
_cod_database_code 4020739

loop_
_symmetry_equiv_pos_as_xyz
'x, y, z'
'-x+1/2, y+1/2, -z+1/2'
'-x, -y, -z'
'x-1/2, -y-1/2, z-1/2'

loop_
_atom_site_label
_atom_site_type_symbol
_atom_site_fract_x
_atom_site_fract_y
_atom_site_fract_z
_atom_site_U_iso_or_equiv
_atom_site_adp_type
_atom_site_occupancy
_atom_site_symmetry_multiplicity
_atom_site_calc_flag
_atom_site_refinement_flags
_atom_site_disorder_assembly
_atom_site_disorder_group
S1 S 0.74465(7) 0.20720(11) 0.70423(6) 0.0576(4) Uani 1 1 d . . .
S2 S 0.24176(7) 0.15212(10) 0.70470(6) 0.0537(4) Uani 1 1 d . . .
N1 N 0.67120(18) 0.1639(3) 0.63142(17) 0.0490(9) Uani 1 1 d . . .
N2 N 0.5862(3) -0.3856(5) 0.5955(3) 0.0849(15) Uani 1 1 d . . .
N3 N 0.16774(18) 0.1066(3) 0.63346(17) 0.0471(9) Uani 1 1 d . . .
N4 N 0.0819(3) -0.4432(5) 0.5963(3) 0.0885(16) Uani 1 1 d . . .
O1 O 0.66683(19) 0.0179(3) 0.43613(17) 0.0802(11) Uani 1 1 d . . .
O2 O 0.5841(2) 0.1555(4) 0.38163(19) 0.1100(15) Uani 1 1 d . . .
O3 O 0.5450(2) -0.4015(4) 0.6225(3) 0.1105(16) Uani 1 1 d . . .
O4 O 0.6077(3) -0.4630(4) 0.5697(3) 0.1245(18) Uani 1 1 d . . .
O5 O 0.71843(17) 0.2599(3) 0.75067(15) 0.0735(10) Uani 1 1 d . . .
O6 O 0.79332(17) 0.1093(3) 0.72843(16) 0.0735(10) Uani 1 1 d . . .
O7 O 0.1609(2) -0.0369(3) 0.43573(18) 0.0840(11) Uani 1 1 d . . .
O8 O 0.0740(2) 0.0960(3) 0.38169(19) 0.1073(15) Uani 1 1 d D . .
O9 O 0.0429(3) -0.4599(4) 0.6251(3) 0.1283(19) Uani 1 1 d . . .
O10 O 0.0999(3) -0.5193(4) 0.5662(3) 0.1290(18) Uani 1 1 d . . .
O11 O 0.21707(17) 0.2061(3) 0.75184(15) 0.0685(9) Uani 1 1 d . . .
O12 O 0.29049(16) 0.0541(3) 0.72917(16) 0.0678(9) Uani 1 1 d . . .
C1 C 0.6149(3) 0.2552(4) 0.5914(3) 0.0543(12) Uani 1 1 d D . .
C2 C 0.5990(2) 0.2331(4) 0.5148(2) 0.0516(12) Uani 1 1 d . . .
H2 H 0.5685 0.2804 0.4758 0.062 Uiso 1 1 calc R . .
C3 C 0.6320(2) 0.1405(4) 0.5075(2) 0.0456(11) Uani 1 1 d . . .
C4 C 0.6797(3) 0.0816(4) 0.5806(2) 0.0484(12) Uani 1 1 d . . .
C5 C 0.5475(4) 0.2473(7) 0.6029(4) 0.0770(17) Uani 1 1 d D . .
C6 C 0.6298(3) 0.0957(4) 0.4391(3) 0.0590(13) Uani 1 1 d . . .
C7 C 0.5828(5) 0.1268(7) 0.3096(4) 0.180(4) Uani 1 1 d D . .
H7 H 0.5851 0.1977 0.2849 0.216 Uiso 1 1 calc R . .
H8 H 0.6242 0.0776 0.3172 0.216 Uiso 1 1 calc R . .
C8 C 0.5153(8) 0.0669(13) 0.2673(9) 0.401(12) Uiso 1 1 d D . .
H9 H 0.5081 0.0092 0.2972 0.601 Uiso 1 1 calc R . .
H10 H 0.5170 0.0293 0.2264 0.601 Uiso 1 1 calc R . .
H11 H 0.4755 0.1218 0.2497 0.601 Uiso 1 1 calc R . .
C9 C 0.6563(2) -0.0425(4) 0.5874(2) 0.0467(11) Uani 1 1 d . . .
C10 C 0.6833(2) -0.1356(4) 0.5639(2) 0.0598(13) Uani 1 1 d . . .
H12 H 0.7166 -0.1221 0.5459 0.072 Uiso 1 1 calc R . .
C11 C 0.6608(3) -0.2482(5) 0.5672(3) 0.0679(15) Uani 1 1 d . . .
C12 C 0.6123(3) -0.2657(4) 0.5943(3) 0.0601(13) Uani 1 1 d . . .
C13 C 0.5861(3) -0.1772(5) 0.6189(2) 0.0636(13) Uani 1 1 d . . .
H14 H 0.5535 -0.1919 0.6376 0.076 Uiso 1 1 calc R . .
C14 C 0.6086(3) -0.0642(5) 0.6159(3) 0.0581(13) Uani 1 1 d . . .
C15 C 0.7845(2) 0.3175(4) 0.6755(2) 0.0511(12) Uani 1 1 d . . .
C16 C 0.7736(3) 0.4329(5) 0.6867(3) 0.0565(13) Uani 1 1 d . . .
C17 C 0.8008(3) 0.5196(4) 0.6594(3) 0.0694(14) Uani 1 1 d . . .
H17 H 0.7928 0.5973 0.6669 0.083 Uiso 1 1 calc R . .
C18 C 0.8394(3) 0.4944(5) 0.6213(3) 0.0683(14) Uani 1 1 d . . .
C19 C 0.8523(3) 0.3785(5) 0.6140(3) 0.0756(17) Uani 1 1 d . . .
C20 C 0.8252(3) 0.2890(4) 0.6407(3) 0.0663(14) Uani 1 1 d . . .
H19 H 0.8346 0.2112 0.6349 0.080 Uiso 1 1 calc R . .
C21 C 0.8664(3) 0.5905(5) 0.5894(3) 0.111(2) Uani 1 1 d . . .
H21 H 0.8857 0.6535 0.6239 0.167 Uiso 1 1 calc R . .
H20 H 0.8263 0.6185 0.5449 0.167 Uiso 1 1 calc R . .
H22 H 0.9043 0.5604 0.5791 0.167 Uiso 1 1 calc R . .
C22 C 0.1105(3) 0.1964(5) 0.5941(3) 0.0560(13) Uani 1 1 d . . .
C23 C 0.0933(2) 0.1739(4) 0.5166(2) 0.0556(12) Uani 1 1 d . . .
H24 H 0.0621 0.2209 0.4778 0.067 Uiso 1 1 calc R . .
C24 C 0.1263(2) 0.0816(4) 0.5083(2) 0.0481(11) Uani 1 1 d . . .
C25 C 0.1756(2) 0.0249(4) 0.5814(2) 0.0458(11) Uani 1 1 d D . .
C26 C 0.0444(3) 0.1872(5) 0.6086(3) 0.0848(17) Uani 1 1 d . . .
H27 H 0.0107 0.2495 0.5838 0.127 Uiso 1 1 calc R . .
H26 H 0.0604 0.1929 0.6603 0.127 Uiso 1 1 calc R . .
H28 H 0.0204 0.1135 0.5909 0.127 Uiso 1 1 calc R . .
C27 C 0.1226(3) 0.0390(5) 0.4394(3) 0.0585(13) Uani 1 1 d . . .
C28 C 0.0831(5) 0.0740(8) 0.3117(4) 0.203(5) Uani 1 1 d D . .
H29 H 0.1037 0.1419 0.2996 0.244 Uiso 1 1 calc R . .
H30 H 0.1144 0.0069 0.3179 0.244 Uiso 1 1 calc R . .
C29 C 0.0112(7) 0.0529(12) 0.2580(8) 0.350(9) Uiso 1 1 d D . .
H33 H -0.0028 -0.0253 0.2631 0.524 Uiso 1 1 calc R . .
H32 H 0.0082 0.0621 0.2104 0.524 Uiso 1 1 calc R . .
H31 H -0.0214 0.1075 0.2636 0.524 Uiso 1 1 calc R . .
C30 C 0.1532(2) -0.0991(4) 0.5897(2) 0.0458(11) Uani 1 1 d . . .
C31 C 0.1762(3) -0.1930(5) 0.5620(2) 0.0640(14) Uani 1 1 d . . .
H34 H 0.2071 -0.1790 0.5411 0.077 Uiso 1 1 calc R . .
C32 C 0.1545(3) -0.3044(5) 0.5648(3) 0.0666(14) Uani 1 1 d . . .
H35 H 0.1702 -0.3662 0.5463 0.080 Uiso 1 1 calc R . .
C33 C 0.1091(3) -0.3234(5) 0.5956(3) 0.0619(14) Uani 1 1 d . . .
C34 C 0.0872(2) -0.2349(5) 0.6255(2) 0.0613(13) Uani 1 1 d . . .
H36 H 0.0578 -0.2503 0.6478 0.074 Uiso 1 1 calc R . .
C35 C 0.1092(2) -0.1231(4) 0.6221(2) 0.0558(13) Uani 1 1 d . . .
H37 H 0.0942 -0.0624 0.6420 0.067 Uiso 1 1 calc R . .
C36 C 0.2811(2) 0.2618(4) 0.6741(2) 0.0487(11) Uani 1 1 d . . .
C37 C 0.2692(2) 0.3773(5) 0.6829(2) 0.0600(13) Uani 1 1 d . . .
H38 H 0.2426 0.3983 0.7074 0.072 Uiso 1 1 calc R . .
C38 C 0.2972(3) 0.4622(5) 0.6550(3) 0.0670(15) Uani 1 1 d . . .
C39 C 0.3372(3) 0.4353(5) 0.6189(3) 0.0728(15) Uani 1 1 d . . .
C40 C 0.3498(3) 0.3180(5) 0.6127(3) 0.0804(17) Uani 1 1 d . . .
H40 H 0.3772 0.2970 0.5890 0.096 Uiso 1 1 calc R . .
C41 C 0.3229(3) 0.2308(4) 0.6407(3) 0.0663(14) Uani 1 1 d . . .
H41 H 0.3331 0.1526 0.6368 0.080 Uiso 1 1 calc R . .
C42 C 0.3649(3) 0.5283(5) 0.5863(3) 0.108(2) Uani 1 1 d . . .
H42 H 0.3276 0.5461 0.5376 0.162 Uiso 1 1 calc R . .
H44 H 0.4081 0.5008 0.5844 0.162 Uiso 1 1 calc R . .
H43 H 0.3765 0.5975 0.6160 0.162 Uiso 1 1 calc R . .
H1 H 0.638(2) 0.329(2) 0.614(2) 0.067(14) Uiso 1 1 d D . .
H3 H 0.728(2) 0.079(3) 0.590(2) 0.056(14) Uiso 1 1 d . . .
H4 H 0.563(2) 0.244(4) 0.655(2) 0.074(16) Uiso 1 1 d . . .
H5 H 0.523(2) 0.322(4) 0.589(2) 0.077(17) Uiso 1 1 d . . .
H6 H 0.523(2) 0.177(3) 0.585(2) 0.08(2) Uiso 1 1 d D . .
H13 H 0.678(2) -0.317(4) 0.554(2) 0.065(14) Uiso 1 1 d . . .
H15 H 0.594(2) -0.001(4) 0.637(2) 0.065(14) Uiso 1 1 d . . .
H16 H 0.744(2) 0.451(4) 0.711(2) 0.081(16) Uiso 1 1 d . . .
H18 H 0.880(2) 0.361(3) 0.589(2) 0.056(13) Uiso 1 1 d . . .
H23 H 0.128(2) 0.271(3) 0.6068(19) 0.047(13) Uiso 1 1 d . . .
H25 H 0.2276(12) 0.025(3) 0.5922(18) 0.049(12) Uiso 1 1 d D . .
H39 H 0.287(2) 0.541(4) 0.659(2) 0.070(16) Uiso 1 1 d . . .

loop_
_atom_site_aniso_label
_atom_site_aniso_U_11
_atom_site_aniso_U_22
_atom_site_aniso_U_33
_atom_site_aniso_U_23
_atom_site_aniso_U_13
_atom_site_aniso_U_12
S1 0.0679(9) 0.0557(9) 0.0425(7) 0.0009(6) 0.0199(7) -0.0064(7)
S2 0.0620(8) 0.0527(9) 0.0418(7) 0.0014(6) 0.0202(6) -0.0055(7)
N1 0.056(2) 0.041(2) 0.047(2) -0.0053(18) 0.021(2) -0.0028(18)
N2 0.069(4) 0.054(4) 0.096(4) 0.017(3) 0.008(3) -0.003(3)
N3 0.047(2) 0.046(2) 0.045(2) -0.0016(18) 0.0190(19) 0.0021(18)
N4 0.080(4) 0.057(4) 0.097(4) 0.011(3) 0.014(3) -0.007(3)
O1 0.098(3) 0.082(3) 0.068(2) 0.0043(19) 0.045(2) 0.029(2)
O2 0.153(4) 0.130(4) 0.053(2) 0.023(2) 0.053(3) 0.075(3)
O3 0.087(3) 0.079(3) 0.159(4) 0.035(3) 0.052(3) -0.013(2)
O4 0.154(4) 0.041(3) 0.177(5) -0.002(3) 0.075(4) -0.005(3)
O5 0.101(3) 0.081(3) 0.0449(19) -0.0117(17) 0.0387(19) -0.017(2)
O6 0.072(2) 0.060(2) 0.065(2) 0.0139(17) 0.0115(18) 0.0031(19)
O7 0.101(3) 0.092(3) 0.071(3) 0.005(2) 0.049(2) 0.026(2)
O8 0.155(4) 0.117(3) 0.046(2) 0.017(2) 0.043(3) 0.062(3)
O9 0.120(4) 0.088(4) 0.182(5) 0.020(3) 0.074(4) -0.033(3)
O10 0.161(5) 0.051(3) 0.175(5) 0.004(3) 0.077(4) 0.002(3)
O11 0.090(2) 0.078(2) 0.0462(19) -0.0089(16) 0.0382(18) -0.0101(19)
O12 0.067(2) 0.058(2) 0.060(2) 0.0159(16) 0.0134(17) 0.0038(18)
C1 0.059(3) 0.045(3) 0.059(3) -0.005(3) 0.027(3) 0.005(3)
C2 0.053(3) 0.048(3) 0.054(3) 0.013(2) 0.025(2) 0.006(2)
C3 0.048(3) 0.046(3) 0.049(3) 0.004(2) 0.027(2) 0.005(2)
C4 0.047(3) 0.049(3) 0.049(3) -0.002(2) 0.022(3) -0.001(2)
C5 0.079(5) 0.089(6) 0.074(5) -0.001(4) 0.045(4) 0.013(4)
C6 0.065(3) 0.058(4) 0.056(3) 0.009(3) 0.029(3) 0.020(3)
C7 0.272(11) 0.204(9) 0.108(6) 0.026(6) 0.125(7) 0.129(9)
C9 0.051(3) 0.045(3) 0.038(3) 0.001(2) 0.016(2) 0.001(2)
C10 0.069(3) 0.048(3) 0.070(3) 0.009(3) 0.039(3) 0.010(3)
C11 0.077(4) 0.037(4) 0.079(4) 0.006(3) 0.028(3) 0.011(3)
C12 0.057(3) 0.043(3) 0.061(3) 0.013(3) 0.011(3) -0.004(3)
C13 0.061(3) 0.056(4) 0.075(4) 0.007(3) 0.032(3) -0.004(3)
C14 0.066(4) 0.050(4) 0.064(3) -0.001(3) 0.036(3) -0.003(3)
C15 0.053(3) 0.051(3) 0.045(3) -0.009(2) 0.018(2) -0.006(2)
C16 0.065(3) 0.051(4) 0.057(3) -0.010(3) 0.031(3) -0.009(3)
C17 0.079(4) 0.051(4) 0.080(4) -0.010(3) 0.039(3) -0.003(3)
C18 0.076(4) 0.060(4) 0.071(4) -0.008(3) 0.036(3) -0.018(3)
C19 0.085(4) 0.077(5) 0.085(4) -0.019(3) 0.056(4) -0.013(3)
C20 0.074(4) 0.051(4) 0.082(4) -0.011(3) 0.043(3) -0.008(3)
C21 0.120(5) 0.093(5) 0.143(6) 0.004(4) 0.080(5) -0.028(4)
C22 0.057(3) 0.051(4) 0.058(3) -0.002(3) 0.024(3) 0.002(3)
C23 0.054(3) 0.055(3) 0.053(3) 0.006(2) 0.021(3) 0.003(3)
C24 0.048(3) 0.051(3) 0.047(3) 0.003(2) 0.024(2) 0.000(2)
C25 0.046(3) 0.045(3) 0.046(3) 0.000(2) 0.021(2) -0.001(2)
C26 0.072(4) 0.105(5) 0.094(4) 0.004(3) 0.052(3) 0.020(3)
C27 0.071(4) 0.060(4) 0.048(3) 0.001(3) 0.031(3) -0.001(3)
C28 0.268(11) 0.214(10) 0.084(6) -0.017(6) 0.044(7) 0.149(8)
C30 0.044(3) 0.045(3) 0.039(3) 0.002(2) 0.011(2) 0.003(2)
C31 0.075(4) 0.055(4) 0.069(3) 0.011(3) 0.039(3) 0.015(3)
C32 0.081(4) 0.044(3) 0.069(3) 0.003(3) 0.030(3) 0.013(3)
C33 0.054(3) 0.048(4) 0.061(3) 0.014(3) 0.007(3) 0.000(3)
C34 0.052(3) 0.058(4) 0.071(3) 0.009(3) 0.026(3) -0.002(3)
C35 0.055(3) 0.055(4) 0.057(3) 0.003(2) 0.026(3) -0.001(3)
C36 0.052(3) 0.050(3) 0.040(3) -0.005(2) 0.018(2) -0.005(2)
C37 0.068(3) 0.058(4) 0.062(3) -0.005(3) 0.037(3) -0.002(3)
C38 0.077(4) 0.049(4) 0.075(4) -0.007(3) 0.035(3) -0.006(3)
C39 0.082(4) 0.060(4) 0.081(4) -0.010(3) 0.042(3) -0.014(3)
C40 0.088(4) 0.084(5) 0.092(4) -0.022(4) 0.061(4) -0.018(4)
C41 0.073(4) 0.054(4) 0.084(4) -0.013(3) 0.047(3) -0.011(3)
C42 0.136(5) 0.086(5) 0.130(5) -0.005(4) 0.086(5) -0.042(4)

loop_
_geom_bond_atom_site_label_1
_geom_bond_atom_site_label_2
_geom_bond_distance
_geom_bond_site_symmetry_2
_geom_bond_publ_flag
S1 O6 1.429(3) . ?
S1 O5 1.430(3) . ?
S1 N1 1.636(3) . ?
S1 C15 1.749(5) . ?
S2 O11 1.427(3) . ?
S2 O12 1.431(3) . ?
S2 N3 1.634(3) . ?
S2 C36 1.759(4) . ?
N1 C4 1.477(5) . ?
N1 C1 1.491(5) . ?
N2 O4 1.217(6) . ?
N2 O3 1.221(5) . ?
N2 C12 1.477(6) . ?
N3 C25 1.486(5) . ?
N3 C22 1.487(5) . ?
N4 O9 1.213(6) . ?
N4 O10 1.221(6) . ?
N4 C33 1.482(6) . ?
O1 C6 1.191(5) . ?
O2 C6 1.312(5) . ?
O2 C7 1.509(6) . ?
O7 C27 1.197(5) . ?
O8 C27 1.318(5) . ?
O8 C28 1.558(7) . ?
C1 C2 1.477(6) . ?
C1 C5 1.511(7) . ?
C1 H1 0.97(2) . ?
C2 C3 1.305(5) . ?
C2 H2 0.9300 . ?
C3 C6 1.479(6) . ?
C3 C4 1.521(6) . ?
C4 C9 1.527(6) . ?
C4 H3 0.91(4) . ?
C5 H4 0.97(4) . ?
C5 H5 0.97(4) . ?
C5 H6 0.94(2) . ?
C7 C8 1.425(14) . ?
C7 H7 0.9700 . ?
C7 H8 0.9700 . ?
C8 H9 0.9600 . ?
C8 H10 0.9600 . ?
C8 H11 0.9600 . ?
C9 C14 1.377(6) . ?
C9 C10 1.387(5) . ?
C10 C11 1.381(6) . ?
C10 H12 0.9300 . ?
C11 C12 1.365(7) . ?
C11 H13 0.96(4) . ?
C12 C13 1.350(6) . ?
C13 C14 1.384(6) . ?
C13 H14 0.9300 . ?
C14 H15 0.96(4) . ?
C15 C20 1.370(5) . ?
C15 C16 1.376(6) . ?
C16 C17 1.380(6) . ?
C16 H16 0.96(4) . ?
C17 C18 1.380(6) . ?
C17 H17 0.9300 . ?
C18 C19 1.373(7) . ?
C18 C21 1.512(6) . ?
C19 C20 1.394(6) . ?
C19 H18 0.94(4) . ?
C20 H19 0.9300 . ?
C21 H21 0.9600 . ?
C21 H20 0.9600 . ?
C21 H22 0.9600 . ?
C22 C23 1.489(6) . ?
C22 C26 1.523(6) . ?
C22 H23 0.91(4) . ?
C23 C24 1.308(5) . ?
C23 H24 0.9300 . ?
C24 C27 1.469(6) . ?
C24 C25 1.518(6) . ?
C25 C30 1.526(6) . ?
C25 H25 0.986(19) . ?
C26 H27 0.9600 . ?
C26 H26 0.9600 . ?
C26 H28 0.9600 . ?
C28 C29 1.398(12) . ?
C28 H29 0.9700 . ?
C28 H30 0.9700 . ?
C29 H33 0.9600 . ?
C29 H32 0.9600 . ?
C29 H31 0.9600 . ?
C30 C35 1.377(5) . ?
C30 C31 1.397(6) . ?
C31 C32 1.361(6) . ?
C31 H34 0.9300 . ?
C32 C33 1.366(6) . ?
C32 H35 0.9300 . ?
C33 C34 1.364(6) . ?
C34 C35 1.369(6) . ?
C34 H36 0.9300 . ?
C35 H37 0.9300 . ?
C36 C37 1.371(6) . ?
C36 C41 1.374(5) . ?
C37 C38 1.381(6) . ?
C37 H38 0.9300 . ?
C38 C39 1.374(7) . ?
C38 H39 0.94(4) . ?
C39 C40 1.384(7) . ?
C39 C42 1.504(6) . ?
C40 C41 1.389(6) . ?
C40 H40 0.9300 . ?
C41 H41 0.9300 . ?
C42 H42 0.9600 . ?
C42 H44 0.9600 . ?
C42 H43 0.9600 . ?
